data_7132071
loop_
_publ_author_name
'Lal, Sohan'
'Staples, Richard J.'
'Shreeve, Jean'ne M.'

_publ_section_title
;
 Energetic Performance of Trinitromethyl Nitrotriazole (TNMNT) and Its
 Energetic Salts&#x2020;
;
_journal_name_full 'Chemical Communications'
_journal_paper_doi 10.1039/D3CC03909A
_journal_year 2023
_chemical_formula_moiety 'C3 H N6 O6, H5 N2'
_chemical_formula_sum 'C3 H6 N8 O6'
_chemical_formula_weight 250.16
_chemical_melting_point 401
_space_group_crystal_system monoclinic
_space_group_IT_number 14
_space_group_name_Hall '-P 2ybc'
_space_group_name_H-M_alt 'P 1 21/c 1'
_atom_sites_solution_hydrogens mixed
_atom_sites_solution_primary dual
_audit_creation_date 2023-03-31
_audit_creation_method
;
Olex2 1.5
(compiled 2023.03.06 svn.rbb2c1857 for OlexSys, GUI svn.r6748)
;
_audit_update_record
;
2023-04-10 deposited with the CCDC.	2023-08-30 downloaded from the CCDC.
;
_cell_angle_alpha 90
_cell_angle_beta 100.0185(19)
_cell_angle_gamma 90
_cell_formula_units_Z 4
_cell_length_a 6.46056(13)
_cell_length_b 14.9402(3)
_cell_length_c 9.66552(18)
_cell_measurement_reflns_used 4582
_cell_measurement_temperature 99.9(3)
_cell_measurement_theta_max 79.8740
_cell_measurement_theta_min 5.4810
_cell_volume 918.71(3)
_computing_cell_refinement 'CrysAlisPro 1.171.42.88a (Rigaku OD, 2023)'
_computing_data_collection 'CrysAlisPro 1.171.42.88a (Rigaku OD, 2023)'
_computing_data_reduction 'CrysAlisPro 1.171.42.88a (Rigaku OD, 2023)'
_computing_molecular_graphics 'Olex2 1.5 (Dolomanov et al., 2009)'
_computing_publication_material 'Olex2 1.5 (Dolomanov et al., 2009)'
_computing_structure_refinement 'SHELXL 2018/3 (Sheldrick, 2015)'
_computing_structure_solution 'SHELXT  (Sheldrick, 2015)'
_diffrn_ambient_environment N~2~
_diffrn_ambient_temperature 99.9(3)
_diffrn_detector 'Hybrid Pixel Array Detector'
_diffrn_detector_area_resol_mean 10.0000
_diffrn_detector_type HyPix
_diffrn_measured_fraction_theta_full 1.000
_diffrn_measured_fraction_theta_max 0.969
_diffrn_measurement_details
;
List of Runs (angles in degrees, time in seconds):

  # Type    Start    End  Width  t~exp~   \w     \q     \k     \f   Frames
#--------------------------------------------------------------------------
  1  \w     47.00  73.00   0.50    0.24    --   47.10  37.00 -60.00   52
  2  \w     88.00 118.00   0.50    0.24    --   47.10  37.00 -60.00   60
  3  \w    106.00 167.00   0.50    0.96    --  113.25  61.00 -30.00  122
  4  \w    110.00 172.00   0.50    0.96    --  113.25  61.00   0.00  124
  5  \w    146.00 174.00   0.50    0.96    --  113.25  15.00  90.00   56
  6  \w    100.00 130.00   0.50    0.96    --  113.25  15.00  90.00   60
  7  \w     42.00  67.00   0.50    0.96    --  113.25 -61.00  30.00   50
  8  \w     64.00  89.00   0.50    0.96    --  113.25 -77.00  90.00   50
  9  \w     45.00  90.00   0.50    0.96    --  113.25 -77.00  60.00   90
 10  \w     42.00  67.00   0.50    0.96    --  113.25 -61.00  60.00   50
 11  \w     42.00  67.00   0.50    0.96    --  113.25 -61.00 -30.00   50
 12  \w     42.00  67.00   0.50    0.96    --  113.25 -61.00   0.00   50
 13  \w     42.00  67.00   0.50    0.96    --  113.25 -61.00 150.00   50
 14  \w     95.00 141.00   0.50    0.96    --  113.25 130.00  91.00   92
 15  \w    123.00 150.00   0.50    0.96    --  113.25 139.00 -94.00   54
 16  \w     54.00  91.00   0.50    0.96    --  113.25 -77.00 -90.00   74
 17  \w     42.00  67.00   0.50    0.96    --  113.25 -94.00-150.00   50
 18  \w     92.00 118.00   0.50    0.96    --  113.25-139.00-155.00   52
 19  \w     45.00 100.00   0.50    0.24    --   47.10-139.00-155.00  110
 20  \w     44.00  70.00   0.50    0.96    --  113.25-125.00 -60.00   52
 21  \w     77.00 106.00   0.50    0.96    --  113.25-125.00 -60.00   58
 22  \w     72.00 104.00   0.50    0.96    --  113.25 -94.00-150.00   64
 23  \w     74.00 104.00   0.50    0.96    --  113.25 -97.00 -29.86   60
 24  \w     54.00  79.00   0.50    0.96    --  113.25-130.00  19.00   50
 25  \w     58.00  84.00   0.50    0.96    --  113.25-125.00  60.00   52
 26  \w     43.00  68.00   0.50    0.24    --   47.10-130.00  19.00   50
 27  \w    -36.00  28.00   0.50    0.24    --  -47.10  19.00-120.00  128
 28  \w    -83.00 -48.00   0.50    0.24    --  -47.10 139.00 -94.00   70
 29  \w    -73.00 -36.00   0.50    0.24    --  -47.10 -37.00 -90.00   74
 30  \w   -120.00 -90.00   0.50    0.24    --  -47.10 -37.00 -90.00   60
 31  \w   -162.00-114.00   0.50    0.96    --  -91.75 -77.00 120.00   96
 32  \w   -134.00-104.00   0.50    0.96    --  -91.75-130.00  19.00   60
 33  \w   -109.00 -84.00   0.50    0.24    --  -47.10-130.00  19.00   50
 34  \w   -117.00 -92.00   0.50    0.24    --  -47.10-139.00-155.00   50
;
_diffrn_measurement_device 'four-circle diffractometer'
_diffrn_measurement_device_type 'XtaLAB Synergy, Dualflex, HyPix'
_diffrn_measurement_method '\w scans'
_diffrn_orient_matrix_type 'CrysAlisPro convention (1999,Acta A55,543-557)'
_diffrn_orient_matrix_UB_11 0.1587341000
_diffrn_orient_matrix_UB_12 -0.0582838000
_diffrn_orient_matrix_UB_13 -0.0612020000
_diffrn_orient_matrix_UB_21 -0.1149385000
_diffrn_orient_matrix_UB_22 -0.0850250000
_diffrn_orient_matrix_UB_23 0.0362241000
_diffrn_orient_matrix_UB_31 -0.1423573000
_diffrn_orient_matrix_UB_32 0.0035675000
_diffrn_orient_matrix_UB_33 -0.1452751000
_diffrn_radiation_monochromator mirror
_diffrn_radiation_probe x-ray
_diffrn_radiation_type 'Cu K\a'
_diffrn_radiation_wavelength 1.54184
_diffrn_reflns_av_R_equivalents 0.0324
_diffrn_reflns_av_unetI/netI 0.0305
_diffrn_reflns_Laue_measured_fraction_full 1.000
_diffrn_reflns_Laue_measured_fraction_max 0.969
_diffrn_reflns_limit_h_max 8
_diffrn_reflns_limit_h_min -8
_diffrn_reflns_limit_k_max 18
_diffrn_reflns_limit_k_min -17
_diffrn_reflns_limit_l_max 11
_diffrn_reflns_limit_l_min -12
_diffrn_reflns_number 6794
_diffrn_reflns_point_group_measured_fraction_full 1.000
_diffrn_reflns_point_group_measured_fraction_max 0.969
_diffrn_reflns_theta_full 67.684
_diffrn_reflns_theta_max 80.244
_diffrn_reflns_theta_min 5.511
_diffrn_source 'micro-focus sealed X-ray tube'
_diffrn_source_current 1
_diffrn_source_type 'PhotonJet (Cu) X-ray Source'
_diffrn_source_voltage 50
_exptl_absorpt_coefficient_mu 1.516
_exptl_absorpt_correction_T_max 1.000
_exptl_absorpt_correction_T_min 0.742
_exptl_absorpt_correction_type gaussian
_exptl_absorpt_process_details
;
CrysAlisPro 1.171.42.88a (Rigaku Oxford Diffraction, 2023)
Numerical absorption correction based on gaussian integration over
a multifaceted crystal model
Empirical absorption correction using spherical harmonics,
implemented in SCALE3 ABSPACK scaling algorithm.
;
_exptl_crystal_colour yellow
_exptl_crystal_colour_primary yellow
_exptl_crystal_density_diffrn 1.809
_exptl_crystal_description block
_exptl_crystal_F_000 512
_exptl_crystal_recrystallization_method 'Re-crystallisation from solvent: Methanol'
_exptl_crystal_size_max 0.125
_exptl_crystal_size_mid 0.084
_exptl_crystal_size_min 0.041
_refine_diff_density_max 0.274
_refine_diff_density_min -0.299
_refine_diff_density_rms 0.059
_refine_ls_extinction_method none
_refine_ls_goodness_of_fit_ref 1.099
_refine_ls_hydrogen_treatment mixed
_refine_ls_matrix_type full
_refine_ls_number_parameters 174
_refine_ls_number_reflns 1949
_refine_ls_number_restraints 0
_refine_ls_restrained_S_all 1.099
_refine_ls_R_factor_all 0.0371
_refine_ls_R_factor_gt 0.0336
_refine_ls_shift/su_max 0.000
_refine_ls_shift/su_mean 0.000
_refine_ls_structure_factor_coef Fsqd
_refine_ls_weighting_details 'w=1/[\s^2^(Fo^2^)+(0.0502P)^2^+0.2707P] where P=(Fo^2^+2Fc^2^)/3'
_refine_ls_weighting_scheme calc
_refine_ls_wR_factor_gt 0.0895
_refine_ls_wR_factor_ref 0.0920
_reflns_Friedel_coverage 0.000
_reflns_number_gt 1760
_reflns_number_total 1949
_reflns_threshold_expression 'I > 2\s(I)'
_cod_data_source_file d3cc03909a2.cif
_cod_data_source_block js323e
_cod_database_code 7132071
_shelx_shelxl_version_number 2018/3
_chemical_oxdiff_formula C2N2H3O2
_chemical_oxdiff_usercomment SOHAN-480-Hz
_shelx_space_group_comment
;
The symmetry employed for this shelxl refinement is uniquely defined
by the following loop, which should always be used as a source of
symmetry information in preference to the above space-group names.
They are only intended as comments.
;
_shelx_estimated_absorpt_t_max 0.940
_shelx_estimated_absorpt_t_min 0.833
_olex2_refinement_description
;
1. Fixed Uiso
 At 1.2 times of:
  All C(H) groups
2.a Aromatic/amide H refined with riding coordinates:
 C1(H1)
;
_olex2_diffrn_ambient_temperature_device 'Oxford Cryosystems'
_olex2_exptl_crystal_mounting_method 'The crystal was mounted on a nylon loop with paratone oil'
_olex2_submission_original_sample_id SOHAN-480-HZ
_olex2_submission_special_instructions 'No special instructions were received'
_oxdiff_exptl_absorpt_empirical_details
;
Empirical correction (ABSPACK) includes:
- Absorption correction using spherical harmonics
- Frame scaling
;
_oxdiff_exptl_absorpt_empirical_full_max 1.573
_oxdiff_exptl_absorpt_empirical_full_min 0.770

loop_
_space_group_symop_operation_xyz
'x, y, z'
'-x, y+1/2, -z+1/2'
'-x, -y, -z'
'x, -y-1/2, z-1/2'

loop_
_atom_site_label
_atom_site_type_symbol
_atom_site_fract_x
_atom_site_fract_y
_atom_site_fract_z
_atom_site_U_iso_or_equiv
_atom_site_adp_type
_atom_site_occupancy
_atom_site_site_symmetry_order
_atom_site_calc_flag
_atom_site_refinement_flags_posn
_atom_site_refinement_flags_adp
_atom_site_refinement_flags_occupancy
_atom_site_disorder_assembly
_atom_site_disorder_group
O1 O 1.09648(15) 0.11541(7) 0.65598(10) 0.0190(2) Uani 1 1 d . . . . .
O2 O 1.04211(15) 0.23222(7) 0.77911(10) 0.0187(2) Uani 1 1 d . . . . .
O3 O 0.18582(16) 0.44090(7) 0.47803(10) 0.0191(2) Uani 1 1 d . . . . .
O4 O 0.28037(16) 0.31453(7) 0.58271(10) 0.0188(2) Uani 1 1 d . . . . .
O5 O 0.43410(15) 0.49890(6) 0.30870(11) 0.0189(2) Uani 1 1 d . . . . .
O6 O 0.69021(16) 0.40876(7) 0.28392(11) 0.0217(2) Uani 1 1 d . . . . .
N1 N 0.59463(17) 0.28831(8) 0.45534(11) 0.0148(2) Uani 1 1 d . . . . .
N2 N 0.74808(18) 0.29084(8) 0.57141(12) 0.0155(2) Uani 1 1 d . . . . .
N3 N 0.74691(18) 0.15673(8) 0.45930(12) 0.0169(2) Uani 1 1 d . . . . .
N4 N 1.00231(17) 0.18441(8) 0.67508(12) 0.0154(2) Uani 1 1 d . . . . .
N5 N 0.30365(17) 0.37389(8) 0.49602(11) 0.0149(2) Uani 1 1 d . . . . .
N6 N 0.52920(18) 0.42723(7) 0.33411(12) 0.0152(2) Uani 1 1 d . . . . .
C1 C 0.5953(2) 0.20781(9) 0.39140(14) 0.0167(3) Uani 1 1 d . . . . .
H1 H 0.500420 0.190446 0.309391 0.020 Uiso 1 1 calc R U . . .
C2 C 0.8295(2) 0.21112(9) 0.56600(14) 0.0147(3) Uani 1 1 d . . . . .
C6 C 0.4636(2) 0.36237(9) 0.42005(14) 0.0153(3) Uani 1 1 d . . . . .
N7 N -0.00522(19) 0.56413(8) 0.26452(13) 0.0173(3) Uani 1 1 d . . . . .
H7A H 0.092(4) 0.5199(16) 0.274(2) 0.037(6) Uiso 1 1 d . . . . .
H7B H 0.074(4) 0.6173(17) 0.278(2) 0.042(6) Uiso 1 1 d . . . . .
H7C H -0.073(5) 0.5558(18) 0.342(3) 0.057(7) Uiso 1 1 d . . . . .
N8 N -0.1653(2) 0.56966(9) 0.14079(13) 0.0214(3) Uani 1 1 d . . . . .
H8A H -0.102(4) 0.5723(15) 0.066(3) 0.042(6) Uiso 1 1 d . . . . .
H8B H -0.232(4) 0.5131(16) 0.134(2) 0.042(6) Uiso 1 1 d . . . . .

loop_
_atom_site_aniso_label
_atom_site_aniso_U_11
_atom_site_aniso_U_22
_atom_site_aniso_U_33
_atom_site_aniso_U_23
_atom_site_aniso_U_13
_atom_site_aniso_U_12
O1 0.0202(5) 0.0172(5) 0.0197(5) 0.0012(4) 0.0036(4) 0.0051(4)
O2 0.0200(5) 0.0202(5) 0.0152(5) -0.0017(4) 0.0006(4) 0.0001(4)
O3 0.0173(5) 0.0226(5) 0.0178(5) 0.0016(4) 0.0040(4) 0.0071(4)
O4 0.0187(5) 0.0222(5) 0.0159(5) 0.0049(4) 0.0043(4) 0.0002(4)
O5 0.0174(5) 0.0156(5) 0.0233(5) 0.0034(4) 0.0020(4) 0.0019(3)
O6 0.0188(5) 0.0228(5) 0.0265(5) 0.0020(4) 0.0121(4) 0.0023(4)
N1 0.0125(5) 0.0177(6) 0.0137(5) 0.0001(4) 0.0006(4) 0.0006(4)
N2 0.0138(5) 0.0182(6) 0.0142(5) 0.0011(4) 0.0011(4) 0.0005(4)
N3 0.0160(5) 0.0166(5) 0.0178(5) -0.0008(4) 0.0024(4) 0.0007(4)
N4 0.0150(5) 0.0162(5) 0.0154(5) 0.0026(4) 0.0040(4) -0.0004(4)
N5 0.0140(5) 0.0174(5) 0.0125(5) 0.0001(4) 0.0006(4) 0.0002(4)
N6 0.0125(5) 0.0173(5) 0.0155(5) -0.0004(4) 0.0018(4) -0.0005(4)
C1 0.0164(6) 0.0181(6) 0.0152(6) -0.0010(5) 0.0018(5) -0.0010(5)
C2 0.0139(6) 0.0155(6) 0.0151(6) 0.0016(5) 0.0036(5) -0.0004(5)
C6 0.0143(6) 0.0171(6) 0.0149(6) 0.0010(5) 0.0032(5) 0.0012(5)
N7 0.0160(5) 0.0176(6) 0.0185(6) 0.0003(4) 0.0039(5) 0.0008(4)
N8 0.0215(6) 0.0244(6) 0.0175(6) 0.0039(5) 0.0006(5) -0.0009(5)

loop_
_atom_type_symbol
_atom_type_description
_atom_type_scat_dispersion_real
_atom_type_scat_dispersion_imag
_atom_type_scat_source
C C 0.0181 0.0091 'International Tables Vol C Tables 4.2.6.8 and 6.1.1.4'
H H 0.0000 0.0000 'International Tables Vol C Tables 4.2.6.8 and 6.1.1.4'
N N 0.0311 0.0180 'International Tables Vol C Tables 4.2.6.8 and 6.1.1.4'
O O 0.0492 0.0322 'International Tables Vol C Tables 4.2.6.8 and 6.1.1.4'

loop_
_exptl_crystal_face_index_h
_exptl_crystal_face_index_k
_exptl_crystal_face_index_l
_exptl_crystal_face_perp_dist
0 1 -1 0.0568
0 -1 1 0.0568
-1 0 0 0.0204
1 0 0 0.0204
0 0 -1 0.0583
0 0 1 0.0443
-1 -8 -3 0.0290
1 7 4 0.0277

loop_
_geom_angle_atom_site_label_1
_geom_angle_atom_site_label_2
_geom_angle_atom_site_label_3
_geom_angle
_geom_angle_site_symmetry_1
_geom_angle_site_symmetry_3
_geom_angle_publ_flag
N2 N1 C6 120.11(11) . . ?
C1 N1 N2 109.95(11) . . ?
C1 N1 C6 129.94(12) . . ?
C2 N2 N1 100.48(11) . . ?
C1 N3 C2 101.07(11) . . ?
O1 N4 C2 117.41(11) . . ?
O2 N4 O1 125.11(11) . . ?
O2 N4 C2 117.48(11) . . ?
O3 N5 C6 121.34(11) . . ?
O4 N5 O3 121.38(11) . . ?
O4 N5 C6 117.27(11) . . ?
O5 N6 O6 122.06(11) . . ?
O5 N6 C6 121.96(11) . . ?
O6 N6 C6 115.99(11) . . ?
N1 C1 H1 124.8 . . ?
N3 C1 N1 110.34(12) . . ?
N3 C1 H1 124.8 . . ?
N2 C2 N3 118.14(12) . . ?
N2 C2 N4 119.04(12) . . ?
N3 C2 N4 122.81(11) . . ?
N5 C6 N1 116.54(11) . . ?
N5 C6 N6 124.48(12) . . ?
N6 C6 N1 117.56(11) . . ?
H7A N7 H7B 105(2) . . ?
H7A N7 H7C 103(2) . . ?
H7B N7 H7C 109(2) . . ?
N8 N7 H7A 120.8(14) . . ?
N8 N7 H7B 111.0(14) . . ?
N8 N7 H7C 107.6(17) . . ?
N7 N8 H8A 108.2(15) . . ?
N7 N8 H8B 105.1(14) . . ?
H8A N8 H8B 104(2) . . ?

loop_
_geom_bond_atom_site_label_1
_geom_bond_atom_site_label_2
_geom_bond_distance
_geom_bond_site_symmetry_2
_geom_bond_publ_flag
O1 N4 1.2272(15) . ?
O2 N4 1.2237(15) . ?
O3 N5 1.2513(15) . ?
O4 N5 1.2471(15) . ?
O5 N6 1.2377(15) . ?
O6 N6 1.2526(15) . ?
N1 N2 1.3624(16) . ?
N1 C1 1.3524(18) . ?
N1 C6 1.3989(17) . ?
N2 C2 1.3067(17) . ?
N3 C1 1.3224(18) . ?
N3 C2 1.3480(17) . ?
N4 C2 1.4519(17) . ?
N5 C6 1.3785(17) . ?
N6 C6 1.3897(17) . ?
C1 H1 0.9500 . ?
N7 H7A 0.91(2) . ?
N7 H7B 0.94(3) . ?
N7 H7C 0.94(3) . ?
N7 N8 1.4412(17) . ?
N8 H8A 0.89(3) . ?
N8 H8B 0.95(2) . ?

loop_
_geom_hbond_atom_site_label_D
_geom_hbond_atom_site_label_H
_geom_hbond_atom_site_label_A
_geom_hbond_distance_DH
_geom_hbond_distance_HA
_geom_hbond_distance_DA
_geom_hbond_angle_DHA
_geom_hbond_site_symmetry_A
_geom_hbond_publ_flag
N7 H7A O1 0.91(2) 2.32(2) 2.9945(16) 130.7(17) 4_465 yes
N7 H7A O3 0.91(2) 2.29(2) 2.8784(16) 122.8(18) . yes
N7 H7A O5 0.91(2) 2.20(2) 2.9607(16) 141.2(19) . yes
N7 H7B O2 0.94(3) 2.40(2) 3.0753(16) 128.2(18) 3_666 yes
N7 H7B N2 0.94(3) 2.18(2) 3.0088(16) 146(2) 3_666 yes
N7 H7C O3 0.94(3) 2.00(3) 2.9274(16) 169(2) 3_566 yes
N7 H7C O4 0.94(3) 2.53(3) 3.0887(16) 118(2) 3_566 yes
N8 H8A O1 0.89(3) 2.24(3) 3.0557(16) 151(2) 2_655 yes
N8 H8B O6 0.95(2) 2.25(2) 3.0021(16) 136.4(19) 1_455 yes

loop_
_geom_torsion_atom_site_label_1
_geom_torsion_atom_site_label_2
_geom_torsion_atom_site_label_3
_geom_torsion_atom_site_label_4
_geom_torsion
_geom_torsion_site_symmetry_1
_geom_torsion_site_symmetry_2
_geom_torsion_site_symmetry_3
_geom_torsion_site_symmetry_4
_geom_torsion_publ_flag
O1 N4 C2 N2 -168.95(12) . . . . ?
O1 N4 C2 N3 11.77(18) . . . . ?
O2 N4 C2 N2 11.36(17) . . . . ?
O2 N4 C2 N3 -167.92(12) . . . . ?
O3 N5 C6 N1 175.76(11) . . . . ?
O3 N5 C6 N6 9.73(19) . . . . ?
O4 N5 C6 N1 -4.70(17) . . . . ?
O4 N5 C6 N6 -170.73(12) . . . . ?
O5 N6 C6 N1 -172.82(11) . . . . ?
O5 N6 C6 N5 -6.9(2) . . . . ?
O6 N6 C6 N1 7.20(17) . . . . ?
O6 N6 C6 N5 173.11(12) . . . . ?
N1 N2 C2 N3 0.14(16) . . . . ?
N1 N2 C2 N4 -179.18(11) . . . . ?
N2 N1 C1 N3 -1.17(15) . . . . ?
N2 N1 C6 N5 -78.01(15) . . . . ?
N2 N1 C6 N6 89.02(15) . . . . ?
C1 N1 N2 C2 0.61(14) . . . . ?
C1 N1 C6 N5 100.92(16) . . . . ?
C1 N1 C6 N6 -92.05(17) . . . . ?
C1 N3 C2 N2 -0.80(16) . . . . ?
C1 N3 C2 N4 178.48(12) . . . . ?
C2 N3 C1 N1 1.13(15) . . . . ?
C6 N1 N2 C2 179.74(11) . . . . ?
C6 N1 C1 N3 179.81(12) . . . . ?

loop_
_exptl_oxdiff_crystal_face_indexfrac_h
_exptl_oxdiff_crystal_face_indexfrac_k
_exptl_oxdiff_crystal_face_indexfrac_l
_exptl_oxdiff_crystal_face_x
_exptl_oxdiff_crystal_face_y
_exptl_oxdiff_crystal_face_z
0.0000 1.0000 -1.0000 0.0029 -0.1212 0.1488
-0.0000 -1.0000 1.0000 -0.0029 0.1212 -0.1488
-1.0000 0.0000 -0.0000 -0.1587 0.1149 0.1424
1.0000 -0.0000 0.0000 0.1587 -0.1149 -0.1424
0.0000 -0.0000 -1.0000 0.0612 -0.0362 0.1453
-0.0000 0.0000 1.0000 -0.0612 0.0362 -0.1453
-0.7401 -8.3995 -2.7040 0.5376 0.7013 0.4682
1.1125 7.0540 3.6286 -0.4566 -0.5962 -0.6603
